data_7230670
loop_
_publ_author_name
'Tulyabaev, Arthur R.'
'Bikmukhametov, Kamil Sh.'
'Mescheryakova, Ekaterina S.'
'Makhmudiyarova, Natalia N.'
'Rakhimov, Rustem Sh.'
'Khalilov, Leonard M.'

_publ_section_title
;
 What is responsible for conformational diversity in single-crystal
 tetraoxazaspiroalkanes? X-Ray, DFT, and AIM approaches
;
_journal_issue 23
_journal_name_full CrystEngComm
_journal_page_first 3207
_journal_paper_doi 10.1039/C8CE00481A
_journal_volume 20
_journal_year 2018
_chemical_absolute_configuration ad
_chemical_formula_moiety 'C18 H26 Cl N O4'
_chemical_formula_sum 'C18 H26 Cl N O4'
_chemical_formula_weight 355.85
_space_group_crystal_system monoclinic
_space_group_IT_number 4
_space_group_name_Hall 'P 2yb'
_space_group_name_H-M_alt 'P 1 21 1'
_symmetry_space_group_name_Hall 'P 2yb'
_symmetry_space_group_name_H-M 'P 1 21 1'
_atom_sites_solution_hydrogens mixed
_atom_sites_solution_primary direct
_audit_creation_date 2018-01-16
_audit_creation_method
;
Olex2 1.2
(compiled 2017.08.10 svn.r3458 for OlexSys, GUI svn.r5381)
;
_audit_update_record
;
2018-02-09 deposited with the CCDC.
2018-05-17 downloaded from the CCDC.
;
_cell_angle_alpha 90
_cell_angle_beta 101.111(7)
_cell_angle_gamma 90
_cell_formula_units_Z 4
_cell_length_a 11.5582(8)
_cell_length_b 6.0006(3)
_cell_length_c 27.226(2)
_cell_measurement_reflns_used 2244
_cell_measurement_temperature 293(2)
_cell_measurement_theta_max 26.5280
_cell_measurement_theta_min 1.8730
_cell_volume 1852.9(2)
_computing_cell_refinement
;
CrysAlisPro, Agilent Technologies,
Version 1.171.37.35 (release 13-08-2014 CrysAlis171 .NET)
(compiled Aug 13 2014,18:06:01)
;
_computing_data_collection
;
CrysAlisPro, Agilent Technologies,
Version 1.171.37.35 (release 13-08-2014 CrysAlis171 .NET)
(compiled Aug 13 2014,18:06:01)
;
_computing_data_reduction
;
CrysAlisPro, Agilent Technologies,
Version 1.171.37.35 (release 13-08-2014 CrysAlis171 .NET)
(compiled Aug 13 2014,18:06:01)
;
_computing_molecular_graphics 'Olex2 (Dolomanov et al., 2009)'
_computing_publication_material 'Olex2 (Dolomanov et al., 2009)'
_computing_structure_refinement 'ShelXL (Sheldrick, 2015)'
_computing_structure_solution 'ShelXS (Sheldrick, 2008)'
_diffrn_ambient_temperature 293(2)
_diffrn_detector 'CCD plate'
_diffrn_detector_area_resol_mean 16.1709
_diffrn_detector_type Eos
_diffrn_measured_fraction_theta_full 1.000
_diffrn_measured_fraction_theta_max 1.000
_diffrn_measurement_details
;
#__ type_ start__ end____ width___ exp.time_
  1 omega  -23.00    3.00   1.0000   25.3700
omega____ theta____ kappa____ phi______ frames
    -      -16.2449  -99.0000 -180.0000 26

#__ type_ start__ end____ width___ exp.time_
  2 omega  -35.00   27.00   1.0000   25.3700
omega____ theta____ kappa____ phi______ frames
    -       16.9480  -57.0000  -90.0000 62

#__ type_ start__ end____ width___ exp.time_
  3 omega  -42.00   84.00   1.0000   25.3700
omega____ theta____ kappa____ phi______ frames
    -       16.9480    0.0000  120.0000 126
;
_diffrn_measurement_device 'four-circle diffractometer'
_diffrn_measurement_device_type 'Xcalibur, Eos'
_diffrn_measurement_method '\w scans'
_diffrn_orient_matrix_UB_11 0.0373112000
_diffrn_orient_matrix_UB_12 0.0742294000
_diffrn_orient_matrix_UB_13 0.0160465000
_diffrn_orient_matrix_UB_21 -0.0413821000
_diffrn_orient_matrix_UB_22 0.0038864000
_diffrn_orient_matrix_UB_23 0.0161533000
_diffrn_orient_matrix_UB_31 0.0284208000
_diffrn_orient_matrix_UB_32 -0.0919792000
_diffrn_orient_matrix_UB_33 0.0136072000
_diffrn_radiation_monochromator graphite
_diffrn_radiation_probe x-ray
_diffrn_radiation_type MoK\a
_diffrn_radiation_wavelength 0.71073
_diffrn_reflns_av_R_equivalents 0.0226
_diffrn_reflns_av_unetI/netI 0.0521
_diffrn_reflns_Laue_measured_fraction_full 0.999
_diffrn_reflns_Laue_measured_fraction_max 0.866
_diffrn_reflns_limit_h_max 15
_diffrn_reflns_limit_h_min -15
_diffrn_reflns_limit_k_max 7
_diffrn_reflns_limit_k_min -7
_diffrn_reflns_limit_l_max 21
_diffrn_reflns_limit_l_min -37
_diffrn_reflns_number 9047
_diffrn_reflns_point_group_measured_fraction_full 0.834
_diffrn_reflns_point_group_measured_fraction_max 0.681
_diffrn_reflns_theta_full 25.242
_diffrn_reflns_theta_max 29.251
_diffrn_reflns_theta_min 1.796
_diffrn_source 'Enhance (Mo) X-ray Source'
_exptl_absorpt_coefficient_mu 0.227
_exptl_absorpt_correction_T_max 1.00000
_exptl_absorpt_correction_T_min 0.77813
_exptl_absorpt_correction_type multi-scan
_exptl_absorpt_process_details
;
CrysAlisPro, Agilent Technologies,
Version 1.171.37.35 (release 13-08-2014 CrysAlis171 .NET)
(compiled Aug 13 2014,18:06:01)
Empirical absorption correction using spherical harmonics,
 implemented in SCALE3 ABSPACK scaling algorithm.
;
_exptl_crystal_colour colourless
_exptl_crystal_density_diffrn 1.276
_exptl_crystal_description needle
_exptl_crystal_F_000 760.0
_exptl_crystal_size_max 0.68
_exptl_crystal_size_mid 0.21
_exptl_crystal_size_min 0.17
_refine_diff_density_max 0.235
_refine_diff_density_min -0.326
_refine_diff_density_rms 0.086
_refine_ls_abs_structure_details
;
 Flack x determined using 1257 quotients [(I+)-(I-)]/[(I+)+(I-)]
 (Parsons and Flack (2004), Acta Cryst. A60, s61).
;
_refine_ls_abs_structure_Flack -0.02(6)
_refine_ls_extinction_method none
_refine_ls_goodness_of_fit_ref 1.047
_refine_ls_hydrogen_treatment mixed
_refine_ls_matrix_type full
_refine_ls_number_parameters 498
_refine_ls_number_reflns 6850
_refine_ls_number_restraints 1
_refine_ls_restrained_S_all 1.047
_refine_ls_R_factor_all 0.0914
_refine_ls_R_factor_gt 0.0583
_refine_ls_shift/su_max 0.001
_refine_ls_shift/su_mean 0.000
_refine_ls_structure_factor_coef Fsqd
_refine_ls_weighting_details 'w=1/[\s^2^(Fo^2^)+(0.0746P)^2^] where P=(Fo^2^+2Fc^2^)/3'
_refine_ls_weighting_scheme calc
_refine_ls_wR_factor_gt 0.1374
_refine_ls_wR_factor_ref 0.1581
_reflns_Friedel_coverage 0.000
_reflns_number_gt 4464
_reflns_number_total 6850
_reflns_threshold_expression 'I > 2\s(I)'
_cod_data_source_file c8ce00481a2.cif
_cod_data_source_block kls-14-4
_cod_depositor_comments 'Adding full bibliography for 7230663--7230673.cif.'
_cod_database_code 7230670
_shelxl_version_number 2013-4
_shelx_space_group_comment
;
The symmetry employed for this shelxl refinement is uniquely defined
by the following loop, which should always be used as a source of
symmetry information in preference to the above space-group names.
They are only intended as comments.
;
_reflns_odcompleteness_completeness 99.93
_reflns_odcompleteness_iscentric 1
_reflns_odcompleteness_theta 26.32
_olex2_refinement_description
;
1. Fixed Uiso
 At 1.2 times of:
  All C(H) groups, All C(H,H) groups
 At 1.5 times of:
  All C(H,H,H) groups
2.a Ternary CH refined with riding coordinates:
 C13'(H13'), C14'(H14'), C10'(H10')
2.b Secondary CH2 refined with riding coordinates:
 C9'(H9'A,H9'B), C11'(H11C,H11D), C5'(H5'A,H5'B), C3'(H3'A,H3'B), C12'(H12C,
 H12D)
2.c Aromatic/amide H refined with riding coordinates:
 C19'(H19'), C20'(H20'), C22'(H22'), C23'(H23')
2.d Idealised Me refined as rotating group:
 C17'(H17D,H17E,H17F), C16(H16A,H16B,H16C), C16'(H16D,H16E,H16F), C15'(H15D,
 H15E,H15F), C15(H15A,H15B,H15C)
;
_olex2_date_sample_data_collection 2017-11-14
_olex2_submission_special_instructions 'No special instructions were received'

loop_
_space_group_symop_operation_xyz
'x, y, z'
'-x, y+1/2, -z'

loop_
_atom_site_label
_atom_site_type_symbol
_atom_site_fract_x
_atom_site_fract_y
_atom_site_fract_z
_atom_site_U_iso_or_equiv
_atom_site_adp_type
_atom_site_occupancy
_atom_site_site_symmetry_order
_atom_site_calc_flag
_atom_site_refinement_flags_posn
Cl1 Cl 0.37452(16) 0.2502(4) 0.29531(8) 0.1169(7) Uani 1 1 d .
Cl1' Cl 0.56262(14) -0.5869(4) 0.21111(8) 0.1265(8) Uani 1 1 d .
O1' O -0.0496(3) -0.2548(5) 0.04788(10) 0.0552(8) Uani 1 1 d .
O7' O -0.0421(2) 0.0175(4) 0.10891(12) 0.0550(8) Uani 1 1 d .
O2' O 0.0666(3) -0.3375(6) 0.04465(11) 0.0606(8) Uani 1 1 d .
O6' O 0.0767(3) 0.0608(5) 0.13449(13) 0.0635(9) Uani 1 1 d .
O7 O -0.1409(2) -0.4046(5) 0.38903(11) 0.0520(7) Uani 1 1 d .
C8' C -0.0645(3) -0.2118(6) 0.09794(14) 0.0415(9) Uani 1 1 d .
O1 O -0.1074(3) -0.1284(5) 0.44931(11) 0.0584(8) Uani 1 1 d .
O2 O 0.0101(3) -0.0345(6) 0.45337(12) 0.0676(9) Uani 1 1 d .
C9' C 0.0044(4) -0.3680(7) 0.13562(15) 0.0481(10) Uani 1 1 d .
H9'A H 0.0878 -0.3378 0.1384 0.058 Uiso 1 1 calc R
H9'B H -0.0100 -0.5198 0.1237 0.058 Uiso 1 1 calc R
C13 C -0.2941(4) -0.1676(8) 0.40034(18) 0.0531(11) Uani 1 1 d .
H13 H -0.300(4) -0.015(8) 0.4103(17) 0.064 Uiso 1 1 d R
N4' N 0.2021(3) -0.0519(7) 0.07922(17) 0.0649(11) Uani 1 1 d .
C9 C -0.1297(4) -0.0166(8) 0.36205(17) 0.0496(10) Uani 1 1 d .
H9A H -0.043(4) -0.032(8) 0.3663(17) 0.059 Uiso 1 1 d R
H9B H -0.143(4) 0.125(9) 0.3741(16) 0.059 Uiso 1 1 d R
O6 O -0.0419(3) -0.4360(5) 0.36364(14) 0.0657(9) Uani 1 1 d .
N4 N 0.1268(3) -0.3072(8) 0.42114(18) 0.0719(12) Uani 1 1 d .
C13' C -0.1977(4) -0.2377(8) 0.09398(16) 0.0523(11) Uani 1 1 d .
H13' H -0.2146 -0.3928 0.0837 0.063 Uiso 1 1 calc R
C14 C -0.3338(4) -0.3099(8) 0.4411(2) 0.0616(13) Uani 1 1 d .
H14 H -0.274(4) -0.317(9) 0.4635(19) 0.074 Uiso 1 1 d R
C18' C 0.2876(4) -0.1788(8) 0.11048(19) 0.0567(11) Uani 1 1 d .
C11' C -0.1578(5) -0.3800(11) 0.18258(18) 0.0753(15) Uani 1 1 d .
H11C H -0.1786 -0.5316 0.1720 0.090 Uiso 1 1 calc R
H11D H -0.1780 -0.3584 0.2152 0.090 Uiso 1 1 calc R
C5' C 0.1467(4) 0.1272(8) 0.0994(2) 0.0772(16) Uani 1 1 d .
H5'A H 0.0971 0.2065 0.0721 0.093 Uiso 1 1 calc R
H5'B H 0.2069 0.2299 0.1156 0.093 Uiso 1 1 calc R
C10 C -0.2022(5) -0.0516(9) 0.30996(17) 0.0627(13) Uani 1 1 d .
H10 H -0.188(4) -0.203(10) 0.2993(19) 0.075 Uiso 1 1 d R
C19' C 0.3346(4) -0.3686(10) 0.0941(2) 0.0697(14) Uani 1 1 d .
H19' H 0.3079 -0.4151 0.0613 0.084 Uiso 1 1 calc R
C14' C -0.2751(4) -0.0972(8) 0.0532(2) 0.0625(13) Uani 1 1 d .
H14' H -0.2298 -0.0763 0.0266 0.075 Uiso 1 1 calc R
C11 C -0.3304(6) -0.0371(13) 0.3116(2) 0.0827(18) Uani 1 1 d .
H11A H -0.361(5) 0.129(12) 0.323(2) 0.099 Uiso 1 1 d R
H11B H -0.375(5) -0.048(11) 0.283(2) 0.099 Uiso 1 1 d R
C10' C -0.0267(4) -0.3490(9) 0.18698(16) 0.0618(13) Uani 1 1 d .
H10' H -0.0063 -0.1984 0.1997 0.074 Uiso 1 1 calc R
C19 C 0.2475(5) 0.0113(10) 0.4091(2) 0.0734(15) Uani 1 1 d .
H19 H 0.253(5) 0.049(10) 0.442(2) 0.088 Uiso 1 1 d R
C3' C 0.1365(4) -0.1535(10) 0.03498(19) 0.0717(15) Uani 1 1 d .
H3'A H 0.0853 -0.0422 0.0161 0.086 Uiso 1 1 calc R
H3'B H 0.1910 -0.2035 0.0143 0.086 Uiso 1 1 calc R
C12' C -0.2285(4) -0.2204(10) 0.1458(2) 0.0696(14) Uani 1 1 d .
H12C H -0.2140 -0.0693 0.1581 0.083 Uiso 1 1 calc R
H12D H -0.3118 -0.2514 0.1433 0.083 Uiso 1 1 calc R
C20' C 0.4186(5) -0.4910(10) 0.1242(2) 0.0795(16) Uani 1 1 d .
H20' H 0.4493 -0.6176 0.1117 0.095 Uiso 1 1 calc R
C21 C 0.3029(4) 0.0841(11) 0.3324(2) 0.0777(16) Uani 1 1 d .
C17 C -0.1645(7) 0.1211(14) 0.2749(2) 0.092(2) Uani 1 1 d .
H17A H -0.172(6) 0.259(14) 0.291(3) 0.138 Uiso 1 1 d R
H17B H -0.211(6) 0.105(16) 0.247(3) 0.138 Uiso 1 1 d R
H17C H -0.074(6) 0.101(15) 0.276(3) 0.138 Uiso 1 1 d R
C5 C 0.0601(5) -0.4913(9) 0.4001(3) 0.0778(17) Uani 1 1 d .
H5A H 0.031(5) -0.593(10) 0.424(2) 0.093 Uiso 1 1 d R
H5B H 0.113(5) -0.587(11) 0.385(2) 0.093 Uiso 1 1 d R
C3 C 0.0940(5) -0.2109(14) 0.4642(2) 0.0799(18) Uani 1 1 d .
H3A H 0.157(5) -0.130(10) 0.481(2) 0.096 Uiso 1 1 d R
H3B H 0.061(5) -0.342(11) 0.479(2) 0.096 Uiso 1 1 d R
C20 C 0.3060(5) 0.1412(11) 0.3806(2) 0.0768(15) Uani 1 1 d .
H20 H 0.329(5) 0.294(11) 0.393(2) 0.092 Uiso 1 1 d R
C21' C 0.4579(4) -0.4284(12) 0.1726(3) 0.0811(18) Uani 1 1 d .
C18 C 0.1859(4) -0.1733(9) 0.3912(2) 0.0638(13) Uani 1 1 d .
C12 C -0.3658(5) -0.2041(11) 0.3478(2) 0.0736(15) Uani 1 1 d .
H12A H -0.355(5) -0.358(10) 0.336(2) 0.088 Uiso 1 1 d R
H12B H -0.457(4) -0.195(10) 0.3494(19) 0.088 Uiso 1 1 d R
C22' C 0.4140(5) -0.2424(15) 0.1900(3) 0.101(2) Uani 1 1 d .
H22' H 0.4414 -0.1972 0.2228 0.122 Uiso 1 1 calc R
C17' C 0.0454(5) -0.5137(11) 0.22250(19) 0.0868(18) Uani 1 1 d .
H17D H 0.0327 -0.6614 0.2090 0.130 Uiso 1 1 calc GR
H17E H 0.0216 -0.5074 0.2544 0.130 Uiso 1 1 calc GR
H17F H 0.1275 -0.4766 0.2266 0.130 Uiso 1 1 calc GR
C16 C -0.3561(6) -0.5490(9) 0.4290(3) 0.0875(18) Uani 1 1 d .
H16A H -0.4166 -0.5623 0.3995 0.131 Uiso 1 1 calc GR
H16B H -0.3812 -0.6220 0.4565 0.131 Uiso 1 1 calc GR
H16C H -0.2850 -0.6175 0.4231 0.131 Uiso 1 1 calc GR
C23' C 0.3286(5) -0.1190(11) 0.1593(2) 0.0894(18) Uani 1 1 d .
H23' H 0.2982 0.0074 0.1720 0.107 Uiso 1 1 calc R
C16' C -0.3049(5) 0.1303(10) 0.0692(3) 0.096(2) Uani 1 1 d .
H16D H -0.3523 0.1179 0.0944 0.144 Uiso 1 1 calc GR
H16E H -0.3479 0.2100 0.0409 0.144 Uiso 1 1 calc GR
H16F H -0.2335 0.2093 0.0826 0.144 Uiso 1 1 calc GR
C15' C -0.3854(5) -0.2207(13) 0.0301(3) 0.114(3) Uani 1 1 d .
H15D H -0.3647 -0.3621 0.0177 0.171 Uiso 1 1 calc GR
H15E H -0.4289 -0.1349 0.0029 0.171 Uiso 1 1 calc GR
H15F H -0.4331 -0.2439 0.0549 0.171 Uiso 1 1 calc GR
C8 C -0.1627(4) -0.1787(6) 0.39907(15) 0.0433(9) Uani 1 1 d .
C22 C 0.2432(8) -0.0959(18) 0.3139(3) 0.129(3) Uani 1 1 d .
H22 H 0.251(7) -0.124(16) 0.284(3) 0.155 Uiso 1 1 d R
C15 C -0.4378(7) -0.2073(13) 0.4581(3) 0.137(4) Uani 1 1 d .
H15A H -0.4188 -0.0576 0.4693 0.206 Uiso 1 1 calc GR
H15B H -0.4570 -0.2934 0.4852 0.206 Uiso 1 1 calc GR
H15C H -0.5041 -0.2052 0.4308 0.206 Uiso 1 1 calc GR
C23 C 0.1859(8) -0.2254(16) 0.3431(3) 0.125(3) Uani 1 1 d .
H23 H 0.154(7) -0.349(15) 0.330(3) 0.150 Uiso 1 1 d R

loop_
_atom_site_aniso_label
_atom_site_aniso_U_11
_atom_site_aniso_U_22
_atom_site_aniso_U_33
_atom_site_aniso_U_23
_atom_site_aniso_U_13
_atom_site_aniso_U_12
Cl1 0.0918(11) 0.1384(15) 0.1339(15) 0.0382(13) 0.0552(11) -0.0090(11)
Cl1' 0.0646(9) 0.1763(19) 0.1335(15) 0.0824(15) 0.0062(9) 0.0156(11)
O1' 0.0545(17) 0.069(2) 0.0404(15) -0.0037(15) 0.0050(13) 0.0106(15)
O7' 0.0453(17) 0.0386(16) 0.081(2) -0.0037(15) 0.0120(15) -0.0022(13)
O2' 0.065(2) 0.072(2) 0.0448(16) -0.0040(16) 0.0103(14) 0.0175(17)
O6' 0.0529(18) 0.0486(17) 0.089(2) -0.0124(17) 0.0144(17) -0.0068(15)
O7 0.0501(17) 0.0382(15) 0.0709(19) 0.0005(15) 0.0200(15) -0.0015(13)
C8' 0.050(2) 0.031(2) 0.043(2) -0.0011(18) 0.0074(17) -0.0005(18)
O1 0.0617(18) 0.072(2) 0.0443(16) -0.0051(16) 0.0184(14) -0.0121(16)
O2 0.066(2) 0.083(2) 0.0555(19) -0.0127(18) 0.0162(16) -0.026(2)
C9' 0.062(3) 0.037(2) 0.044(2) -0.0020(19) 0.008(2) 0.000(2)
C13 0.058(3) 0.038(2) 0.067(3) 0.004(2) 0.022(2) 0.006(2)
N4' 0.054(2) 0.055(2) 0.090(3) 0.020(2) 0.024(2) 0.008(2)
C9 0.063(3) 0.039(2) 0.050(2) 0.000(2) 0.017(2) -0.004(2)
O6 0.0577(19) 0.0533(18) 0.094(2) -0.0134(18) 0.0336(18) -0.0014(16)
N4 0.047(2) 0.078(3) 0.092(3) 0.018(3) 0.016(2) -0.004(2)
C13' 0.053(2) 0.042(2) 0.060(3) 0.000(2) 0.008(2) -0.009(2)
C14 0.056(3) 0.056(3) 0.078(3) 0.013(3) 0.026(2) 0.004(2)
C18' 0.045(2) 0.057(3) 0.070(3) 0.010(3) 0.017(2) 0.001(2)
C11' 0.091(4) 0.087(4) 0.053(3) 0.006(3) 0.027(3) -0.013(3)
C5' 0.053(3) 0.047(3) 0.135(5) 0.014(3) 0.026(3) -0.004(2)
C10 0.081(4) 0.057(3) 0.048(3) 0.005(2) 0.009(2) -0.001(3)
C19' 0.067(3) 0.076(3) 0.067(3) 0.009(3) 0.014(3) 0.017(3)
C14' 0.050(3) 0.054(3) 0.081(3) 0.012(3) 0.008(2) -0.004(2)
C11 0.078(4) 0.100(5) 0.064(3) 0.026(4) -0.001(3) 0.003(4)
C10' 0.079(3) 0.065(3) 0.041(2) -0.006(2) 0.012(2) -0.015(3)
C19 0.068(3) 0.080(4) 0.073(3) 0.003(3) 0.015(3) -0.006(3)
C3' 0.062(3) 0.098(4) 0.058(3) 0.023(3) 0.019(2) 0.021(3)
C12' 0.061(3) 0.074(3) 0.080(3) 0.005(3) 0.030(3) -0.005(3)
C20' 0.067(3) 0.077(4) 0.097(5) 0.018(3) 0.022(3) 0.019(3)
C21 0.055(3) 0.093(4) 0.093(4) 0.016(4) 0.033(3) -0.004(3)
C17 0.119(5) 0.096(5) 0.060(4) 0.025(4) 0.017(4) -0.002(5)
C5 0.050(3) 0.058(3) 0.128(5) 0.012(3) 0.025(3) 0.010(3)
C3 0.056(3) 0.118(5) 0.064(3) 0.018(4) 0.008(3) -0.020(4)
C20 0.062(3) 0.071(3) 0.098(5) 0.009(3) 0.018(3) -0.010(3)
C21' 0.044(3) 0.108(5) 0.091(4) 0.044(4) 0.012(3) 0.003(3)
C18 0.043(2) 0.073(3) 0.076(3) 0.002(3) 0.016(2) -0.003(2)
C12 0.054(3) 0.078(4) 0.083(4) 0.013(3) 0.000(3) 0.001(3)
C22' 0.067(4) 0.139(6) 0.091(4) -0.006(5) -0.003(3) 0.003(4)
C17' 0.105(4) 0.102(5) 0.048(3) 0.017(3) 0.002(3) -0.009(4)
C16 0.098(4) 0.066(3) 0.106(5) 0.007(3) 0.037(4) -0.017(3)
C23' 0.076(4) 0.089(4) 0.097(5) -0.020(4) 0.001(3) 0.014(3)
C16' 0.096(5) 0.065(3) 0.121(5) 0.001(4) 0.008(4) 0.024(3)
C15' 0.078(4) 0.097(5) 0.145(6) 0.018(5) -0.032(4) -0.009(4)
C8 0.054(2) 0.032(2) 0.045(2) -0.0049(18) 0.0127(18) -0.0010(18)
C22 0.151(7) 0.162(8) 0.094(5) -0.028(6) 0.069(5) -0.069(7)
C15 0.160(7) 0.095(5) 0.198(9) 0.049(6) 0.135(7) 0.044(5)
C23 0.143(7) 0.143(7) 0.103(5) -0.048(5) 0.060(5) -0.079(6)

loop_
_atom_type_symbol
_atom_type_description
_atom_type_scat_dispersion_real
_atom_type_scat_dispersion_imag
_atom_type_scat_source
C C 0.0033 0.0016 'International Tables Vol C Tables 4.2.6.8 and 6.1.1.4'
H H 0.0000 0.0000 'International Tables Vol C Tables 4.2.6.8 and 6.1.1.4'
N N 0.0061 0.0033 'International Tables Vol C Tables 4.2.6.8 and 6.1.1.4'
O O 0.0106 0.0060 'International Tables Vol C Tables 4.2.6.8 and 6.1.1.4'
Cl Cl 0.1484 0.1585 'International Tables Vol C Tables 4.2.6.8 and 6.1.1.4'

loop_
_geom_angle_atom_site_label_1
_geom_angle_atom_site_label_2
_geom_angle_atom_site_label_3
_geom_angle
C8' O1' O2' 113.8(3)
C8' O7' O6' 113.3(3)
C3' O2' O1' 108.1(3)
C5' O6' O7' 109.8(4)
C8 O7 O6 113.6(3)
O1' C8' C9' 113.2(3)
O1' C8' C13' 102.7(3)
O7' C8' O1' 108.9(3)
O7' C8' C9' 114.2(3)
O7' C8' C13' 104.7(3)
C9' C8' C13' 112.2(3)
C8 O1 O2 113.2(3)
C3 O2 O1 108.4(4)
C8' C9' C10' 113.3(4)
C12 C13 C14 114.4(4)
C12 C13 C8 109.6(4)
C8 C13 C14 115.3(4)
C18' N4' C5' 119.8(5)
C18' N4' C3' 118.6(4)
C5' N4' C3' 116.4(4)
C8 C9 C10 111.8(4)
C5 O6 O7 108.6(4)
C5 N4 C3 116.4(5)
C5 N4 C18 120.0(5)
C18 N4 C3 118.7(5)
C8' C13' C14' 115.6(4)
C12' C13' C8' 109.8(3)
C12' C13' C14' 115.1(4)
C16 C14 C13 116.1(5)
C16 C14 C15 110.5(5)
C15 C14 C13 111.3(4)
C19' C18' N4' 122.1(5)
C23' C18' N4' 121.3(5)
C23' C18' C19' 116.6(5)
C12' C11' C10' 112.5(4)
N4' C5' O6' 114.0(4)
C9 C10 C17 108.5(5)
C11 C10 C9 109.7(4)
C11 C10 C17 112.5(5)
C20' C19' C18' 122.3(5)
C16' C14' C13' 115.1(5)
C16' C14' C15' 110.4(5)
C15' C14' C13' 111.1(5)
C10 C11 C12 111.9(5)
C9' C10' C17' 110.0(4)
C11' C10' C9' 109.3(4)
C11' C10' C17' 113.0(5)
C18 C19 C20 122.9(6)
O2' C3' N4' 113.8(4)
C11' C12' C13' 112.2(4)
C19' C20' C21' 120.0(6)
C20 C21 Cl1 119.5(5)
C22 C21 Cl1 121.2(5)
C22 C21 C20 119.3(6)
N4 C5 O6 114.6(4)
N4 C3 O2 114.2(4)
C21 C20 C19 119.0(6)
C20' C21' Cl1' 120.0(6)
C22' C21' Cl1' 120.6(6)
C22' C21' C20' 119.4(6)
C19 C18 N4 122.4(5)
C23 C18 N4 121.4(6)
C23 C18 C19 116.2(6)
C11 C12 C13 110.5(5)
C21' C22' C23' 120.3(6)
C18' C23' C22' 121.3(6)
O7 C8 O1 108.9(3)
O7 C8 C13 105.1(3)
O7 C8 C9 114.4(3)
O1 C8 C13 103.5(3)
O1 C8 C9 112.4(3)
C9 C8 C13 111.7(4)
C21 C22 C23 121.1(7)
C18 C23 C22 121.5(7)

loop_
_geom_bond_atom_site_label_1
_geom_bond_atom_site_label_2
_geom_bond_distance
Cl1 C21 1.738(6)
Cl1' C21' 1.727(6)
O1' O2' 1.450(4)
O1' C8' 1.430(5)
O7' O6' 1.438(4)
O7' C8' 1.421(5)
O2' C3' 1.423(6)
O6' C5' 1.424(6)
O7 O6 1.458(4)
O7 C8 1.415(5)
C8' C9' 1.500(6)
C8' C13' 1.531(5)
O1 O2 1.455(4)
O1 C8 1.426(5)
O2 C3 1.427(8)
C9' C10' 1.513(6)
C13 C14 1.538(7)
C13 C12 1.524(7)
C13 C8 1.527(6)
N4' C18' 1.399(6)
N4' C5' 1.414(7)
N4' C3' 1.430(7)
C9 C10 1.517(7)
C9 C8 1.502(6)
O6 C5 1.426(7)
N4 C5 1.405(7)
N4 C3 1.422(8)
N4 C18 1.411(6)
C13' C14' 1.537(6)
C13' C12' 1.523(7)
C14 C16 1.484(8)
C14 C15 1.502(7)
C18' C19' 1.372(7)
C18' C23' 1.371(7)
C11' C10' 1.508(7)
C11' C12' 1.508(7)
C10 C11 1.494(8)
C10 C17 1.529(8)
C19' C20' 1.359(7)
C14' C16' 1.494(8)
C14' C15' 1.503(7)
C11 C12 1.517(9)
C10' C17' 1.515(7)
C19 C20 1.368(8)
C19 C18 1.356(8)
C20' C21' 1.360(8)
C21 C20 1.352(8)
C21 C22 1.327(11)
C21' C22' 1.349(10)
C18 C23 1.346(9)
C22' C23' 1.379(9)
C22 C23 1.370(10)
